data_1501670
loop_
_publ_author_name
'Yokoyama, Atsutoshi'
'Kojima, Takahiko'
'Ohkubo, Kei'
'Shiro, Motoo'
'Fukuzumi, Shunichi'

_publ_section_title
;
 Formation of a hybrid compound composed of a saddle-distorted
 Tin(IV)-porphyrin and a Keggin-type heteropolyoxometalate to undergo
 intramolecular photoinduced electron transfer.
;
_journal_issue 6
_journal_name_full 'The journal of physical chemistry. A'
_journal_page_first 986
_journal_page_last 997
_journal_paper_doi 10.1021/jp109863d
_journal_volume 115
_journal_year 2011
_chemical_formula_moiety 'C100 H80 N4 O8 Sn '
_chemical_formula_sum 'C100 H80 N4 O8 Sn'
_chemical_formula_weight 1584.44
_space_group_IT_number 2
_symmetry_cell_setting triclinic
_symmetry_Int_Tables_number 2
_symmetry_space_group_name_Hall '-P 1'
_symmetry_space_group_name_H-M 'P -1'
_cell_angle_alpha 103.9427(19)
_cell_angle_beta 101.9106(19)
_cell_angle_gamma 93.6347(18)
_cell_formula_units_Z 1
_cell_length_a 11.4345(5)
_cell_length_b 12.6971(7)
_cell_length_c 14.1793(8)
_cell_measurement_reflns_used 6657
_cell_measurement_temperature 181.1
_cell_measurement_theta_max 27.5
_cell_measurement_theta_min 3.0
_cell_volume 1941.03(18)
_computing_cell_refinement CrystalClear
_computing_data_collection CrystalClear
_computing_data_reduction CrystalStructure
_computing_publication_material 'CrystalStructure 3.8'
_computing_structure_refinement SHELXL
_computing_structure_solution SIR97
_diffrn_detector_area_resol_mean 7.31
_diffrn_measured_fraction_theta_full 0.985
_diffrn_measured_fraction_theta_max 0.985
_diffrn_measurement_device_type 'Rigaku Mercury'
_diffrn_measurement_method \w
_diffrn_radiation_type 'Mo K\a'
_diffrn_radiation_wavelength 0.71070
_diffrn_reflns_av_R_equivalents 0.042
_diffrn_reflns_limit_h_max 11
_diffrn_reflns_limit_h_min -14
_diffrn_reflns_limit_k_max 16
_diffrn_reflns_limit_k_min -12
_diffrn_reflns_limit_l_max 17
_diffrn_reflns_limit_l_min -18
_diffrn_reflns_number 15908
_diffrn_reflns_theta_full 27.48
_diffrn_reflns_theta_max 27.48
_exptl_absorpt_coefficient_mu 0.394
_exptl_absorpt_correction_type none
_exptl_crystal_colour green
_exptl_crystal_density_diffrn 1.355
_exptl_crystal_density_method 'not measured'
_exptl_crystal_description platelet
_exptl_crystal_F_000 822.00
_exptl_crystal_size_max 0.65
_exptl_crystal_size_mid 0.25
_exptl_crystal_size_min 0.10
_refine_diff_density_max 0.68
_refine_diff_density_min -0.70
_refine_ls_extinction_method none
_refine_ls_goodness_of_fit_ref 1.080
_refine_ls_hydrogen_treatment refall
_refine_ls_number_parameters 511
_refine_ls_number_reflns 8777
_refine_ls_R_factor_gt 0.0389
_refine_ls_shift/su_max 0.0010
_refine_ls_structure_factor_coef Fsqd
_refine_ls_weighting_details 'w = 1/[\s^2^(Fo^2^)+(0.0382P)^2^+1.4374P] where P=(Fo^2^+2Fc^2^)/3'
_refine_ls_weighting_scheme calc
_refine_ls_wR_factor_ref 0.0971
_reflns_number_gt 8554
_reflns_number_total 8777
_reflns_threshold_expression F^2^>2.0\s(F^2^)
_cod_data_source_file jp109863d_si_003.cif
_cod_data_source_block '__SnTMP'
_cod_original_formula_sum 'C100 H80 N4 O8 Sn '
_cod_database_code 1501670

loop_
_symmetry_equiv_pos_site_id
_symmetry_equiv_pos_as_xyz
1 +X,+Y,+Z
2 -X,-Y,-Z

loop_
_atom_site_label
_atom_site_type_symbol
_atom_site_fract_x
_atom_site_fract_y
_atom_site_fract_z
_atom_site_U_iso_or_equiv
_atom_site_adp_type
_atom_site_occupancy
_atom_site_symmetry_multiplicity
_atom_site_calc_flag
_atom_site_refinement_flags
Sn(1) Sn 0.0000 0.0000 1.0000 0.02079(5) Uani 1.00 2 d S
O(1) O -0.14045(14) -0.09287(12) 0.89418(12) 0.0312(3) Uani 1.00 1 d .
O(2) O 0.44326(18) -0.39024(15) 0.61038(14) 0.0465(4) Uani 1.00 1 d .
O(3) O -0.03822(18) 0.57137(14) 0.71952(15) 0.0479(4) Uani 1.00 1 d .
O(4) O -0.2965(2) -0.0273(2) 0.7587(2) 0.0620(7) Uiso 0.80 1 d P
O(5) O -0.1483(13) -0.1177(12) 0.6895(11) 0.086(4) Uiso 0.20 1 d P
N(1) N 0.07967(15) 0.03280(13) 0.88578(13) 0.0236(3) Uani 1.00 1 d .
N(2) N 0.09929(15) -0.13258(13) 1.00465(12) 0.0225(3) Uani 1.00 1 d .
C(1) C 0.15572(17) -0.03090(16) 0.83971(14) 0.0224(3) Uani 1.00 1 d .
C(2) C 0.18301(18) 0.01602(16) 0.76173(15) 0.0228(3) Uani 1.00 1 d .
C(3) C 0.13051(18) 0.11123(16) 0.76840(15) 0.0229(3) Uani 1.00 1 d .
C(4) C 0.06040(17) 0.11879(15) 0.84351(14) 0.0220(3) Uani 1.00 1 d .
C(5) C -0.02219(17) 0.19430(15) 0.86419(14) 0.0213(3) Uani 1.00 1 d .
C(6) C -0.10453(18) 0.19231(15) 0.92612(14) 0.0218(3) Uani 1.00 1 d .
C(7) C -0.20864(18) 0.25210(15) 0.92775(15) 0.0224(3) Uani 1.00 1 d .
C(8) C -0.26051(18) 0.22901(16) 1.00020(15) 0.0239(3) Uani 1.00 1 d .
C(9) C 0.18919(17) -0.15603(15) 0.95454(15) 0.0221(3) Uani 1.00 1 d .
C(10) C 0.20613(17) -0.11903(15) 0.87113(14) 0.0221(3) Uani 1.00 1 d .
C(11) C 0.25383(19) -0.02313(16) 0.68650(15) 0.0243(3) Uani 1.00 1 d .
C(12) C 0.2101(2) -0.11402(18) 0.60658(16) 0.0329(4) Uani 1.00 1 d .
C(13) C 0.2772(2) -0.1476(2) 0.53542(17) 0.0418(5) Uani 1.00 1 d .
C(14) C 0.3867(2) -0.0905(2) 0.54342(19) 0.0436(6) Uani 1.00 1 d .
C(15) C 0.4298(2) 0.00099(19) 0.62114(19) 0.0386(5) Uani 1.00 1 d .
C(16) C 0.3635(2) 0.03571(17) 0.69191(17) 0.0293(4) Uani 1.00 1 d .
C(17) C 0.15289(19) 0.18727(17) 0.70705(16) 0.0264(4) Uani 1.00 1 d .
C(18) C 0.1093(2) 0.1563(2) 0.60382(17) 0.0352(4) Uani 1.00 1 d .
C(19) C 0.1405(2) 0.2230(2) 0.54592(19) 0.0463(6) Uani 1.00 1 d .
C(20) C 0.2157(2) 0.3196(2) 0.5905(2) 0.0482(6) Uani 1.00 1 d .
C(21) C 0.2590(2) 0.3508(2) 0.6927(2) 0.0418(5) Uani 1.00 1 d .
C(22) C 0.2275(2) 0.28483(18) 0.75035(18) 0.0322(4) Uani 1.00 1 d .
C(23) C -0.02370(17) 0.28996(16) 0.81974(15) 0.0229(3) Uani 1.00 1 d .
C(24) C -0.07968(19) 0.28218(17) 0.72115(16) 0.0261(4) Uani 1.00 1 d .
C(25) C -0.0838(2) 0.37393(18) 0.68440(16) 0.0298(4) Uani 1.00 1 d .
C(26) C -0.0325(2) 0.47510(18) 0.74714(18) 0.0318(4) Uani 1.00 1 d .
C(27) C 0.0269(2) 0.48400(17) 0.84500(18) 0.0329(4) Uani 1.00 1 d .
C(28) C 0.02990(19) 0.39180(17) 0.88064(16) 0.0284(4) Uani 1.00 1 d .
C(29) C -0.0994(3) 0.5668(2) 0.6211(2) 0.0688(10) Uani 1.00 1 d .
C(30) C -0.27030(18) 0.30761(16) 0.85317(15) 0.0230(3) Uani 1.00 1 d .
C(31) C -0.3551(2) 0.24433(17) 0.77081(16) 0.0302(4) Uani 1.00 1 d .
C(32) C -0.4209(2) 0.2923(2) 0.70187(18) 0.0367(5) Uani 1.00 1 d .
C(33) C -0.4010(2) 0.4036(2) 0.71381(18) 0.0365(5) Uani 1.00 1 d .
C(34) C -0.3170(2) 0.46718(18) 0.79555(18) 0.0348(4) Uani 1.00 1 d .
C(35) C -0.2536(2) 0.42015(17) 0.86603(16) 0.0286(4) Uani 1.00 1 d .
C(36) C -0.3810(2) 0.25827(18) 1.01254(16) 0.0286(4) Uani 1.00 1 d .
C(37) C -0.4790(2) 0.1786(2) 0.97740(18) 0.0423(5) Uani 1.00 1 d .
C(38) C -0.5939(2) 0.2053(3) 0.9831(2) 0.0599(8) Uani 1.00 1 d .
C(39) C -0.6100(2) 0.3121(3) 1.0227(2) 0.0602(8) Uani 1.00 1 d .
C(40) C -0.5135(3) 0.3920(2) 1.0577(2) 0.0566(8) Uani 1.00 1 d .
C(41) C -0.3987(2) 0.3657(2) 1.0526(2) 0.0427(6) Uani 1.00 1 d .
C(42) C 0.27753(18) -0.18775(16) 0.80731(15) 0.0232(3) Uani 1.00 1 d .
C(43) C 0.2222(2) -0.29013(17) 0.74886(17) 0.0294(4) Uani 1.00 1 d .
C(44) C 0.2799(2) -0.35552(17) 0.68422(18) 0.0341(4) Uani 1.00 1 d .
C(45) C 0.3947(2) -0.32024(18) 0.67897(17) 0.0331(4) Uani 1.00 1 d .
C(46) C 0.4527(2) -0.21990(19) 0.73900(17) 0.0312(4) Uani 1.00 1 d .
C(47) C 0.39307(19) -0.15459(17) 0.80242(16) 0.0268(4) Uani 1.00 1 d .
C(48) C 0.5552(2) -0.3516(2) 0.5949(2) 0.0573(7) Uani 1.00 1 d .
C(49) C -0.1482(3) -0.2050(2) 0.8610(3) 0.0835(13) Uani 1.00 1 d .
C(50) C -0.2368(4) -0.0468(3) 0.6746(3) 0.0785(11) Uani 1.00 1 d .
H(12) H 0.1343 -0.1534 0.6004 0.039 Uiso 1.00 1 c R
H(13) H 0.2471 -0.2101 0.4812 0.050 Uiso 1.00 1 c R
H(14) H 0.4326 -0.1144 0.4952 0.052 Uiso 1.00 1 c R
H(15) H 0.5053 0.0405 0.6263 0.046 Uiso 1.00 1 c R
H(16) H 0.3928 0.1000 0.7445 0.035 Uiso 1.00 1 c R
H(43) H 0.1441 -0.3154 0.7534 0.035 Uiso 1.00 1 c R
H(44) H 0.2406 -0.4245 0.6435 0.041 Uiso 1.00 1 c R
H(46) H 0.5323 -0.1962 0.7367 0.037 Uiso 1.00 1 c R
H(47) H 0.4325 -0.0857 0.8433 0.032 Uiso 1.00 1 c R
H(18) H 0.0583 0.0896 0.5730 0.042 Uiso 1.00 1 c R
H(19) H 0.1101 0.2022 0.4756 0.056 Uiso 1.00 1 c R
H(20) H 0.2376 0.3646 0.5508 0.058 Uiso 1.00 1 c R
H(21) H 0.3104 0.4173 0.7234 0.050 Uiso 1.00 1 c R
H(22) H 0.2574 0.3067 0.8207 0.039 Uiso 1.00 1 c R
H(24) H -0.1156 0.2130 0.6783 0.031 Uiso 1.00 1 c R
H(25) H -0.1216 0.3676 0.6167 0.036 Uiso 1.00 1 c R
H(27) H 0.0651 0.5528 0.8871 0.039 Uiso 1.00 1 c R
H(28) H 0.0693 0.3981 0.9480 0.034 Uiso 1.00 1 c R
H(31) H -0.3682 0.1675 0.7615 0.036 Uiso 1.00 1 c R
H(32) H -0.4797 0.2484 0.6465 0.044 Uiso 1.00 1 c R
H(33) H -0.4449 0.4363 0.6661 0.044 Uiso 1.00 1 c R
H(34) H -0.3026 0.5437 0.8035 0.042 Uiso 1.00 1 c R
H(35) H -0.1984 0.4650 0.9234 0.034 Uiso 1.00 1 c R
H(37) H -0.4679 0.1051 0.9492 0.051 Uiso 1.00 1 c R
H(38) H -0.6609 0.1502 0.9597 0.072 Uiso 1.00 1 c R
H(39) H -0.6886 0.3306 1.0259 0.072 Uiso 1.00 1 c R
H(40) H -0.5254 0.4653 1.0853 0.068 Uiso 1.00 1 c R
H(41) H -0.3320 0.4211 1.0766 0.051 Uiso 1.00 1 c R
H(29A) H -0.0968 0.6407 0.6114 0.083 Uiso 1.00 1 c R
H(29B) H -0.1834 0.5360 0.6100 0.083 Uiso 1.00 1 c R
H(29C) H -0.0605 0.5206 0.5737 0.083 Uiso 1.00 1 c R
H(48A) H 0.5802 -0.4081 0.5451 0.069 Uiso 1.00 1 c R
H(48B) H 0.6161 -0.3346 0.6579 0.069 Uiso 1.00 1 c R
H(48C) H 0.5466 -0.2856 0.5711 0.069 Uiso 1.00 1 c R
H(49A) H -0.2232 -0.2326 0.8104 0.100 Uiso 1.00 1 c R
H(49B) H -0.1474 -0.2373 0.9173 0.100 Uiso 1.00 1 c R
H(49C) H -0.0794 -0.2247 0.8319 0.100 Uiso 1.00 1 c R

loop_
_atom_site_aniso_label
_atom_site_aniso_U_11
_atom_site_aniso_U_22
_atom_site_aniso_U_33
_atom_site_aniso_U_12
_atom_site_aniso_U_13
_atom_site_aniso_U_23
Sn(1) 0.02063(10) 0.02347(10) 0.02412(10) 0.00672(7) 0.00840(7) 0.01339(7)
O(1) 0.0299(7) 0.0289(7) 0.0333(7) 0.0042(6) 0.0012(6) 0.0100(6)
O(2) 0.0582(11) 0.0432(9) 0.0461(10) 0.0198(8) 0.0301(9) 0.0080(7)
O(3) 0.0514(11) 0.0347(8) 0.0610(11) -0.0024(7) -0.0010(9) 0.0328(8)
N(1) 0.0244(8) 0.0266(8) 0.0271(8) 0.0079(6) 0.0109(6) 0.0154(6)
N(2) 0.0228(8) 0.0241(7) 0.0271(8) 0.0082(6) 0.0101(6) 0.0140(6)
C(1) 0.0207(9) 0.0258(9) 0.0240(9) 0.0030(7) 0.0082(7) 0.0102(7)
C(2) 0.0214(9) 0.0260(9) 0.0242(9) 0.0023(7) 0.0061(7) 0.0120(7)
C(3) 0.0217(9) 0.0272(9) 0.0241(9) 0.0041(7) 0.0072(7) 0.0130(7)
C(4) 0.0216(9) 0.0241(8) 0.0246(9) 0.0037(7) 0.0066(7) 0.0130(7)
C(5) 0.0208(9) 0.0239(8) 0.0226(8) 0.0046(7) 0.0059(7) 0.0110(7)
C(6) 0.0227(9) 0.0223(8) 0.0241(9) 0.0055(7) 0.0061(7) 0.0115(7)
C(7) 0.0232(9) 0.0206(8) 0.0250(9) 0.0049(7) 0.0053(7) 0.0088(7)
C(8) 0.0250(9) 0.0231(8) 0.0261(9) 0.0069(7) 0.0067(7) 0.0094(7)
C(9) 0.0220(9) 0.0224(8) 0.0252(9) 0.0057(7) 0.0079(7) 0.0092(7)
C(10) 0.0217(9) 0.0234(8) 0.0243(9) 0.0039(7) 0.0078(7) 0.0095(7)
C(11) 0.0286(10) 0.0263(9) 0.0226(9) 0.0048(7) 0.0095(7) 0.0115(7)
C(12) 0.0396(12) 0.0316(10) 0.0263(10) 0.0012(9) 0.0024(9) 0.0102(8)
C(13) 0.0673(17) 0.0329(11) 0.0221(10) 0.0081(11) 0.0073(10) 0.0031(8)
C(14) 0.0684(18) 0.0407(12) 0.0343(12) 0.0145(12) 0.0312(12) 0.0147(10)
C(15) 0.0444(13) 0.0370(12) 0.0446(13) 0.0043(10) 0.0265(11) 0.0160(10)
C(16) 0.0328(11) 0.0264(9) 0.0321(10) 0.0014(8) 0.0146(8) 0.0086(8)
C(17) 0.0258(10) 0.0313(10) 0.0305(10) 0.0092(7) 0.0121(8) 0.0176(8)
C(18) 0.0415(13) 0.0389(12) 0.0307(11) 0.0106(9) 0.0105(9) 0.0161(9)
C(19) 0.0597(17) 0.0608(16) 0.0312(12) 0.0213(13) 0.0178(11) 0.0264(11)
C(20) 0.0560(16) 0.0568(16) 0.0548(16) 0.0158(13) 0.0286(13) 0.0420(13)
C(21) 0.0371(13) 0.0402(12) 0.0594(16) 0.0032(10) 0.0151(11) 0.0311(11)
C(22) 0.0299(11) 0.0365(11) 0.0384(11) 0.0072(8) 0.0106(9) 0.0217(9)
C(23) 0.0206(9) 0.0265(9) 0.0267(9) 0.0055(7) 0.0069(7) 0.0144(7)
C(24) 0.0268(10) 0.0263(9) 0.0280(9) 0.0038(7) 0.0057(8) 0.0129(7)
C(25) 0.0293(10) 0.0355(10) 0.0281(10) 0.0037(8) 0.0028(8) 0.0185(8)
C(26) 0.0285(10) 0.0312(10) 0.0422(12) 0.0025(8) 0.0069(9) 0.0231(9)
C(27) 0.0320(11) 0.0252(9) 0.0401(12) -0.0035(8) 0.0043(9) 0.0109(8)
C(28) 0.0264(10) 0.0294(10) 0.0295(10) 0.0022(8) 0.0027(8) 0.0114(8)
C(29) 0.085(2) 0.0555(17) 0.071(2) -0.0005(16) -0.0076(18) 0.0491(16)
C(30) 0.0220(9) 0.0259(9) 0.0258(9) 0.0080(7) 0.0081(7) 0.0122(7)
C(31) 0.0326(11) 0.0272(9) 0.0314(10) 0.0073(8) 0.0046(8) 0.0099(8)
C(32) 0.0353(12) 0.0409(12) 0.0319(11) 0.0091(9) -0.0012(9) 0.0120(9)
C(33) 0.0363(12) 0.0445(12) 0.0376(12) 0.0187(10) 0.0083(9) 0.0243(10)
C(34) 0.0435(13) 0.0281(10) 0.0409(12) 0.0139(9) 0.0141(10) 0.0183(9)
C(35) 0.0337(11) 0.0250(9) 0.0293(10) 0.0065(8) 0.0063(8) 0.0113(8)
C(36) 0.0277(10) 0.0383(11) 0.0274(10) 0.0144(8) 0.0107(8) 0.0163(8)
C(37) 0.0285(11) 0.0575(15) 0.0342(12) 0.0077(10) 0.0040(9) 0.0010(10)
C(38) 0.0255(12) 0.100(2) 0.0414(14) 0.0071(14) -0.0007(10) 0.0021(15)
C(39) 0.0359(14) 0.106(2) 0.0467(15) 0.0400(16) 0.0135(12) 0.0238(16)
C(40) 0.0594(19) 0.0643(18) 0.0702(19) 0.0425(15) 0.0370(16) 0.0353(15)
C(41) 0.0475(14) 0.0391(12) 0.0581(15) 0.0222(11) 0.0297(12) 0.0250(11)
C(42) 0.0251(9) 0.0256(9) 0.0247(9) 0.0074(7) 0.0095(7) 0.0132(7)
C(43) 0.0321(11) 0.0264(9) 0.0352(11) 0.0028(8) 0.0136(9) 0.0133(8)
C(44) 0.0464(13) 0.0223(9) 0.0357(11) 0.0040(8) 0.0145(10) 0.0075(8)
C(45) 0.0417(12) 0.0344(11) 0.0317(11) 0.0163(9) 0.0182(9) 0.0135(8)
C(46) 0.0267(10) 0.0396(11) 0.0334(11) 0.0085(8) 0.0133(8) 0.0144(9)
C(47) 0.0248(10) 0.0294(9) 0.0286(10) 0.0046(7) 0.0081(8) 0.0098(8)
C(48) 0.0595(18) 0.0680(19) 0.0559(17) 0.0230(15) 0.0382(15) 0.0127(14)
C(49) 0.075(2) 0.0353(15) 0.107(3) 0.0007(15) -0.039(2) 0.0066(16)
C(50) 0.083(2) 0.075(2) 0.068(2) 0.004(2) -0.011(2) 0.0257(18)

loop_
_atom_type_symbol
_atom_type_description
_atom_type_scat_dispersion_real
_atom_type_scat_dispersion_imag
_atom_type_scat_source
C C 0.003 0.002
;
International Tables for Crystallography
(1992, Vol. C, Tables 4.2.6.8 and 6.1.1.4)
;
H H 0.000 0.000
;
International Tables for Crystallography
(1992, Vol. C, Table 6.1.1.4)
;
N N 0.006 0.003
;
International Tables for Crystallography
(1992, Vol. C, Tables 4.2.6.8 and 6.1.1.4)
;
O O 0.011 0.006
;
International Tables for Crystallography
(1992, Vol. C, Tables 4.2.6.8 and 6.1.1.4)
;
Sn Sn -0.654 1.425
;
International Tables for Crystallography
(1992, Vol. C, Tables 4.2.6.8 and 6.1.1.4)
;

loop_
_geom_angle_atom_site_label_1
_geom_angle_atom_site_label_2
_geom_angle_atom_site_label_3
_geom_angle
_geom_angle_publ_flag
_geom_angle_site_symmetry_1
_geom_angle_site_symmetry_3
O(1) Sn(1) O(1) 180.00(9) yes . 2_557
O(1) Sn(1) N(1) 89.71(6) yes . .
O(1) Sn(1) N(1) 90.29(6) yes . 2_557
O(1) Sn(1) N(2) 93.23(5) yes . .
O(1) Sn(1) N(2) 86.77(5) yes . 2_557
O(1) Sn(1) N(1) 90.29(6) yes 2_557 .
O(1) Sn(1) N(1) 89.71(6) yes 2_557 2_557
O(1) Sn(1) N(2) 86.77(5) yes 2_557 .
O(1) Sn(1) N(2) 93.23(5) yes 2_557 2_557
N(1) Sn(1) N(1) 180.00(8) yes . 2_557
N(1) Sn(1) N(2) 90.04(7) yes . .
N(1) Sn(1) N(2) 89.96(7) yes . 2_557
N(1) Sn(1) N(2) 89.96(7) yes 2_557 .
N(1) Sn(1) N(2) 90.04(7) yes 2_557 2_557
N(2) Sn(1) N(2) 180.00(0) yes . 2_557
Sn(1) O(1) C(49) 123.41(18) yes . .
C(45) O(2) C(48) 117.05(19) yes . .
C(26) O(3) C(29) 117.86(19) yes . .
Sn(1) N(1) C(1) 125.44(14) yes . .
Sn(1) N(1) C(4) 125.41(13) yes . .
C(1) N(1) C(4) 109.11(18) yes . .
Sn(1) N(2) C(6) 125.01(14) yes . 2_557
Sn(1) N(2) C(9) 124.27(14) yes . .
C(6) N(2) C(9) 109.15(17) yes 2_557 .
N(1) C(1) C(2) 107.82(18) yes . .
N(1) C(1) C(10) 124.83(19) yes . .
C(2) C(1) C(10) 127.07(19) yes . .
C(1) C(2) C(3) 107.25(19) yes . .
C(1) C(2) C(11) 130.22(19) yes . .
C(3) C(2) C(11) 122.5(2) yes . .
C(2) C(3) C(4) 107.48(19) yes . .
C(2) C(3) C(17) 121.4(2) yes . .
C(4) C(3) C(17) 131.11(18) yes . .
N(1) C(4) C(3) 108.04(17) yes . .
N(1) C(4) C(5) 125.10(19) yes . .
C(3) C(4) C(5) 126.61(19) yes . .
C(4) C(5) C(6) 127.08(19) yes . .
C(4) C(5) C(23) 118.51(19) yes . .
C(6) C(5) C(23) 114.39(17) yes . .
N(2) C(6) C(5) 125.39(18) yes 2_557 .
N(2) C(6) C(7) 108.09(18) yes 2_557 .
C(5) C(6) C(7) 126.52(19) yes . .
C(6) C(7) C(8) 107.06(18) yes . .
C(6) C(7) C(30) 129.2(2) yes . .
C(8) C(7) C(30) 122.33(19) yes . .
C(7) C(8) C(9) 107.87(18) yes . 2_557
C(7) C(8) C(36) 123.2(2) yes . .
C(9) C(8) C(36) 127.9(2) yes 2_557 .
N(2) C(9) C(8) 107.67(19) yes . 2_557
N(2) C(9) C(10) 126.11(18) yes . .
C(8) C(9) C(10) 126.18(19) yes 2_557 .
C(1) C(10) C(9) 126.47(18) yes . .
C(1) C(10) C(42) 118.54(19) yes . .
C(9) C(10) C(42) 114.81(17) yes . .
C(2) C(11) C(12) 121.30(19) yes . .
C(2) C(11) C(16) 119.81(16) yes . .
C(12) C(11) C(16) 118.8(2) yes . .
C(11) C(12) C(13) 120.2(2) yes . .
C(12) C(13) C(14) 120.3(2) yes . .
C(13) C(14) C(15) 120.1(2) yes . .
C(14) C(15) C(16) 120.2(2) yes . .
C(11) C(16) C(15) 120.43(18) yes . .
C(3) C(17) C(18) 120.35(18) yes . .
C(3) C(17) C(22) 120.40(19) yes . .
C(18) C(17) C(22) 118.9(2) yes . .
C(17) C(18) C(19) 120.1(2) yes . .
C(18) C(19) C(20) 120.1(2) yes . .
C(19) C(20) C(21) 120.1(3) yes . .
C(20) C(21) C(22) 119.8(2) yes . .
C(17) C(22) C(21) 121.0(2) yes . .
C(5) C(23) C(24) 122.83(16) yes . .
C(5) C(23) C(28) 118.58(17) yes . .
C(24) C(23) C(28) 118.6(2) yes . .
C(23) C(24) C(25) 120.89(17) yes . .
C(24) C(25) C(26) 119.6(2) yes . .
O(3) C(26) C(25) 123.9(2) yes . .
O(3) C(26) C(27) 115.72(17) yes . .
C(25) C(26) C(27) 120.3(2) yes . .
C(26) C(27) C(28) 119.33(18) yes . .
C(23) C(28) C(27) 121.25(19) yes . .
C(7) C(30) C(31) 117.94(18) yes . .
C(7) C(30) C(35) 123.17(15) yes . .
C(31) C(30) C(35) 118.71(19) yes . .
C(30) C(31) C(32) 120.7(2) yes . .
C(31) C(32) C(33) 120.09(19) yes . .
C(32) C(33) C(34) 119.6(2) yes . .
C(33) C(34) C(35) 120.5(2) yes . .
C(30) C(35) C(34) 120.34(17) yes . .
C(8) C(36) C(37) 119.4(2) yes . .
C(8) C(36) C(41) 121.2(2) yes . .
C(37) C(36) C(41) 119.3(2) yes . .
C(36) C(37) C(38) 120.4(2) yes . .
C(37) C(38) C(39) 119.7(2) yes . .
C(38) C(39) C(40) 120.5(3) yes . .
C(39) C(40) C(41) 120.1(2) yes . .
C(36) C(41) C(40) 120.1(2) yes . .
C(10) C(42) C(43) 117.43(18) yes . .
C(10) C(42) C(47) 123.97(16) yes . .
C(43) C(42) C(47) 118.60(19) yes . .
C(42) C(43) C(44) 120.7(2) yes . .
C(43) C(44) C(45) 119.92(18) yes . .
O(2) C(45) C(44) 115.48(18) yes . .
O(2) C(45) C(46) 124.4(2) yes . .
C(44) C(45) C(46) 120.1(2) yes . .
C(45) C(46) C(47) 119.3(2) yes . .
C(42) C(47) C(46) 121.34(17) yes . .
O(4) C(50) O(5) 109.3(7) yes . .
C(11) C(12) H(12) 119.9 no . .
C(13) C(12) H(12) 119.9 no . .
C(12) C(13) H(13) 119.9 no . .
C(14) C(13) H(13) 119.9 no . .
C(13) C(14) H(14) 120.0 no . .
C(15) C(14) H(14) 120.0 no . .
C(14) C(15) H(15) 119.9 no . .
C(16) C(15) H(15) 119.9 no . .
C(11) C(16) H(16) 119.8 no . .
C(15) C(16) H(16) 119.8 no . .
C(17) C(18) H(18) 120.0 no . .
C(19) C(18) H(18) 120.0 no . .
C(18) C(19) H(19) 120.0 no . .
C(20) C(19) H(19) 119.9 no . .
C(19) C(20) H(20) 119.9 no . .
C(21) C(20) H(20) 120.0 no . .
C(20) C(21) H(21) 120.1 no . .
C(22) C(21) H(21) 120.1 no . .
C(17) C(22) H(22) 119.5 no . .
C(21) C(22) H(22) 119.5 no . .
C(23) C(24) H(24) 119.6 no . .
C(25) C(24) H(24) 119.5 no . .
C(24) C(25) H(25) 120.2 no . .
C(26) C(25) H(25) 120.2 no . .
C(26) C(27) H(27) 120.3 no . .
C(28) C(27) H(27) 120.3 no . .
C(23) C(28) H(28) 119.4 no . .
C(27) C(28) H(28) 119.4 no . .
O(3) C(29) H(29A) 109.5 no . .
O(3) C(29) H(29B) 109.5 no . .
O(3) C(29) H(29C) 109.5 no . .
H(29A) C(29) H(29B) 109.5 no . .
H(29A) C(29) H(29C) 109.5 no . .
H(29B) C(29) H(29C) 109.5 no . .
C(30) C(31) H(31) 119.7 no . .
C(32) C(31) H(31) 119.7 no . .
C(31) C(32) H(32) 120.0 no . .
C(33) C(32) H(32) 120.0 no . .
C(32) C(33) H(33) 120.2 no . .
C(34) C(33) H(33) 120.2 no . .
C(33) C(34) H(34) 119.8 no . .
C(35) C(34) H(34) 119.7 no . .
C(30) C(35) H(35) 119.8 no . .
C(34) C(35) H(35) 119.8 no . .
C(36) C(37) H(37) 119.8 no . .
C(38) C(37) H(37) 119.8 no . .
C(37) C(38) H(38) 120.2 no . .
C(39) C(38) H(38) 120.2 no . .
C(38) C(39) H(39) 119.7 no . .
C(40) C(39) H(39) 119.8 no . .
C(39) C(40) H(40) 120.0 no . .
C(41) C(40) H(40) 120.0 no . .
C(36) C(41) H(41) 120.0 no . .
C(40) C(41) H(41) 120.0 no . .
C(42) C(43) H(43) 119.7 no . .
C(44) C(43) H(43) 119.7 no . .
C(43) C(44) H(44) 120.0 no . .
C(45) C(44) H(44) 120.0 no . .
C(45) C(46) H(46) 120.4 no . .
C(47) C(46) H(46) 120.4 no . .
C(42) C(47) H(47) 119.3 no . .
C(46) C(47) H(47) 119.3 no . .
O(2) C(48) H(48A) 109.5 no . .
O(2) C(48) H(48B) 109.5 no . .
O(2) C(48) H(48C) 109.5 no . .
H(48A) C(48) H(48B) 109.5 no . .
H(48A) C(48) H(48C) 109.5 no . .
H(48B) C(48) H(48C) 109.5 no . .
O(1) C(49) H(49A) 109.5 no . .
O(1) C(49) H(49B) 109.5 no . .
O(1) C(49) H(49C) 109.5 no . .
H(49A) C(49) H(49B) 109.5 no . .
H(49A) C(49) H(49C) 109.5 no . .
H(49B) C(49) H(49C) 109.5 no . .

loop_
_geom_bond_atom_site_label_1
_geom_bond_atom_site_label_2
_geom_bond_distance
_geom_bond_publ_flag
_geom_bond_site_symmetry_2
Sn(1) O(1) 2.0331(13) yes .
Sn(1) O(1) 2.0331(13) yes 2_557
Sn(1) N(1) 2.124(2) yes .
Sn(1) N(1) 2.124(2) yes 2_557
Sn(1) N(2) 2.0957(17) yes .
Sn(1) N(2) 2.0957(17) yes 2_557
O(1) C(49) 1.378(3) yes .
O(2) C(45) 1.383(3) yes .
O(2) C(48) 1.419(4) yes .
O(3) C(26) 1.372(3) yes .
O(3) C(29) 1.411(4) yes .
O(4) C(50) 1.471(5) yes .
O(5) C(50) 1.413(16) yes .
N(1) C(1) 1.381(2) yes .
N(1) C(4) 1.375(2) yes .
N(2) C(6) 1.372(2) yes 2_557
N(2) C(9) 1.374(2) yes .
C(1) C(2) 1.453(3) yes .
C(1) C(10) 1.414(2) yes .
C(2) C(3) 1.375(2) yes .
C(2) C(11) 1.481(3) yes .
C(3) C(4) 1.449(3) yes .
C(3) C(17) 1.490(3) yes .
C(4) C(5) 1.411(2) yes .
C(5) C(6) 1.417(3) yes .
C(5) C(23) 1.497(3) yes .
C(6) C(7) 1.453(2) yes .
C(7) C(8) 1.367(3) yes .
C(7) C(30) 1.492(3) yes .
C(8) C(9) 1.450(2) yes 2_557
C(8) C(36) 1.484(3) yes .
C(9) C(10) 1.417(3) yes .
C(10) C(42) 1.504(2) yes .
C(11) C(12) 1.389(2) yes .
C(11) C(16) 1.397(3) yes .
C(12) C(13) 1.393(3) yes .
C(13) C(14) 1.376(4) yes .
C(14) C(15) 1.376(3) yes .
C(15) C(16) 1.385(3) yes .
C(17) C(18) 1.394(3) yes .
C(17) C(22) 1.387(2) yes .
C(18) C(19) 1.391(4) yes .
C(19) C(20) 1.383(3) yes .
C(20) C(21) 1.380(4) yes .
C(21) C(22) 1.382(4) yes .
C(23) C(24) 1.389(2) yes .
C(23) C(28) 1.392(2) yes .
C(24) C(25) 1.386(3) yes .
C(25) C(26) 1.387(2) yes .
C(26) C(27) 1.388(3) yes .
C(27) C(28) 1.382(3) yes .
C(30) C(31) 1.390(2) yes .
C(30) C(35) 1.392(2) yes .
C(31) C(32) 1.391(3) yes .
C(32) C(33) 1.380(3) yes .
C(33) C(34) 1.382(2) yes .
C(34) C(35) 1.387(3) yes .
C(36) C(37) 1.382(3) yes .
C(36) C(41) 1.390(3) yes .
C(37) C(38) 1.390(4) yes .
C(38) C(39) 1.377(5) yes .
C(39) C(40) 1.372(4) yes .
C(40) C(41) 1.387(4) yes .
C(42) C(43) 1.392(2) yes .
C(42) C(47) 1.382(3) yes .
C(43) C(44) 1.384(3) yes .
C(44) C(45) 1.383(3) yes .
C(45) C(46) 1.387(2) yes .
C(46) C(47) 1.388(3) yes .
C(12) H(12) 0.950 no .
C(13) H(13) 0.950 no .
C(14) H(14) 0.950 no .
C(15) H(15) 0.950 no .
C(16) H(16) 0.950 no .
C(18) H(18) 0.950 no .
C(19) H(19) 0.950 no .
C(20) H(20) 0.950 no .
C(21) H(21) 0.950 no .
C(22) H(22) 0.950 no .
C(24) H(24) 0.950 no .
C(25) H(25) 0.950 no .
C(27) H(27) 0.950 no .
C(28) H(28) 0.950 no .
C(29) H(29A) 0.980 no .
C(29) H(29B) 0.980 no .
C(29) H(29C) 0.980 no .
C(31) H(31) 0.950 no .
C(32) H(32) 0.950 no .
C(33) H(33) 0.950 no .
C(34) H(34) 0.950 no .
C(35) H(35) 0.950 no .
C(37) H(37) 0.950 no .
C(38) H(38) 0.950 no .
C(39) H(39) 0.950 no .
C(40) H(40) 0.950 no .
C(41) H(41) 0.950 no .
C(43) H(43) 0.950 no .
C(44) H(44) 0.950 no .
C(46) H(46) 0.950 no .
C(47) H(47) 0.950 no .
C(48) H(48A) 0.980 no .
C(48) H(48B) 0.980 no .
C(48) H(48C) 0.980 no .
C(49) H(49A) 0.980 no .
C(49) H(49B) 0.980 no .
C(49) H(49C) 0.980 no .

loop_
_geom_contact_atom_site_label_1
_geom_contact_atom_site_label_2
_geom_contact_distance
_geom_contact_site_symmetry_2
O(1) O(4) 2.667(3) .
O(1) O(5) 2.824(16) .
O(1) C(50) 3.285(4) .
O(3) C(43) 3.257(2) 1_565
O(3) C(49) 3.524(4) 1_565
O(4) O(1) 2.667(3) .
O(4) C(6) 3.481(2) .
O(4) C(15) 3.419(3) 1_455
O(4) C(31) 3.526(3) .
O(4) C(46) 3.569(3) 1_455
O(4) C(49) 3.334(5) .
O(5) O(1) 2.824(16) .
O(5) N(1) 3.465(12) .
O(5) C(19) 3.306(15) 2_556
O(5) C(49) 2.905(18) .
N(1) O(5) 3.465(12) .
C(6) O(4) 3.481(2) .
C(15) O(4) 3.419(3) 1_655
C(19) O(5) 3.306(15) 2_556
C(31) O(4) 3.526(3) .
C(34) C(39) 3.591(4) 2_467
C(34) C(40) 3.405(4) 2_467
C(39) C(34) 3.591(4) 2_467
C(40) C(34) 3.405(4) 2_467
C(40) C(40) 3.544(5) 2_467
C(43) O(3) 3.257(2) 1_545
C(46) O(4) 3.569(3) 1_655
C(49) O(3) 3.524(4) 1_545
C(49) O(4) 3.334(5) .
C(49) O(5) 2.905(18) .
C(50) O(1) 3.285(4) .
O(1) H(38) 3.527 2_457
O(2) H(20) 3.594 1_545
O(2) H(33) 2.809 1_645
O(2) H(48A) 2.905 2_646
O(3) H(43) 2.349 1_565
O(3) H(44) 3.571 1_565
O(3) H(49A) 3.546 1_565
O(3) H(49C) 2.818 1_565
O(4) H(15) 2.945 1_455
O(4) H(46) 2.724 1_455
O(4) H(31) 2.649 .
O(4) H(49A) 2.996 .
O(5) H(19) 2.469 2_556
O(5) H(29A) 3.138 1_545
O(5) H(49A) 2.728 .
O(5) H(49C) 2.710 .
N(1) H(38) 3.086 1_655
C(1) H(38) 2.934 1_655
C(2) H(38) 3.035 1_655
C(3) H(38) 3.135 1_655
C(4) H(38) 3.223 1_655
C(6) H(27) 3.590 2_567
C(7) H(27) 3.209 2_567
C(8) H(27) 3.291 2_567
C(10) H(38) 3.472 1_655
C(13) H(24) 3.094 2_556
C(13) H(25) 3.241 2_556
C(14) H(14) 3.437 2_656
C(14) H(15) 3.096 2_656
C(14) H(32) 3.354 2_556
C(15) H(14) 3.033 2_656
C(15) H(31) 3.037 1_655
C(15) H(32) 3.155 1_655
C(16) H(31) 3.239 1_655
C(16) H(32) 3.409 1_655
C(18) H(12) 3.571 2_556
C(19) H(12) 3.321 2_556
C(19) H(29A) 3.119 2_566
C(20) H(44) 3.133 1_565
C(20) H(29A) 3.078 2_566
C(21) H(44) 3.106 1_565
C(21) H(32) 3.455 1_655
C(24) H(13) 2.996 2_556
C(25) H(13) 2.944 2_556
C(26) H(43) 3.208 1_565
C(27) H(43) 3.442 1_565
C(27) H(28) 3.390 2_567
C(27) H(35) 3.348 2_567
C(27) H(41) 3.476 2_567
C(28) H(28) 3.565 2_567
C(28) H(35) 3.107 2_567
C(29) H(43) 3.077 1_565
C(29) H(19) 3.524 2_566
C(29) H(20) 2.967 2_566
C(29) H(49C) 3.438 1_565
C(31) H(15) 3.003 1_455
C(31) H(16) 3.219 1_455
C(32) H(13) 3.586 2_556
C(32) H(14) 3.114 2_556
C(32) H(15) 3.117 1_455
C(32) H(16) 3.383 1_455
C(32) H(21) 3.581 1_455
C(33) H(21) 3.344 1_455
C(33) H(40) 3.236 2_467
C(34) H(39) 3.129 2_467
C(34) H(40) 2.755 2_467
C(34) H(48B) 3.567 1_465
C(35) H(28) 3.298 2_567
C(35) H(39) 3.339 2_467
C(35) H(40) 3.111 2_467
C(37) H(16) 3.206 1_455
C(37) H(47) 3.405 1_455
C(38) H(16) 3.293 1_455
C(38) H(22) 3.153 1_455
C(38) H(49B) 3.538 2_457
C(39) H(22) 2.934 1_455
C(39) H(34) 3.082 2_467
C(39) H(49B) 3.217 2_457
C(40) H(34) 3.180 2_467
C(40) H(40) 3.104 2_467
C(41) H(21) 3.578 2_567
C(41) H(40) 3.277 2_467
C(44) H(20) 3.550 1_545
C(44) H(21) 3.094 1_545
C(47) H(37) 3.521 1_655
C(48) H(20) 3.437 2_656
C(48) H(33) 3.095 1_645
C(48) H(33) 3.526 2_556
C(48) H(29B) 3.383 1_645
C(48) H(48A) 3.295 2_646
C(48) H(49A) 3.483 1_655
C(49) H(34) 3.377 1_545
C(49) H(39) 3.270 2_457
C(49) H(48B) 3.495 1_455
C(50) H(15) 3.216 1_455
C(50) H(46) 3.532 1_455
C(50) H(19) 3.184 2_556
C(50) H(24) 3.481 .
C(50) H(31) 3.294 .
C(50) H(48C) 3.589 1_455
C(50) H(49A) 3.377 .
H(12) C(18) 3.571 2_556
H(12) C(19) 3.321 2_556
H(12) H(18) 3.241 2_556
H(12) H(19) 2.751 2_556
H(12) H(25) 3.553 2_556
H(13) C(24) 2.996 2_556
H(13) C(25) 2.944 2_556
H(13) C(32) 3.586 2_556
H(13) H(24) 2.435 2_556
H(13) H(25) 2.336 2_556
H(13) H(32) 3.508 2_556
H(14) C(14) 3.437 2_656
H(14) C(15) 3.033 2_656
H(14) C(32) 3.114 2_556
H(14) H(14) 3.160 2_656
H(14) H(15) 2.356 2_656
H(14) H(31) 3.449 2_556
H(14) H(32) 2.478 2_556
H(15) O(4) 2.945 1_655
H(15) C(14) 3.096 2_656
H(15) C(31) 3.003 1_655
H(15) C(32) 3.117 1_655
H(15) C(50) 3.216 1_655
H(15) H(14) 2.356 2_656
H(15) H(15) 3.454 2_656
H(15) H(31) 2.332 1_655
H(15) H(32) 2.576 1_655
H(16) C(31) 3.219 1_655
H(16) C(32) 3.383 1_655
H(16) C(37) 3.206 1_655
H(16) C(38) 3.293 1_655
H(16) H(31) 2.755 1_655
H(16) H(32) 3.058 1_655
H(16) H(37) 2.993 1_655
H(16) H(38) 3.160 1_655
H(43) O(3) 2.349 1_545
H(43) C(26) 3.208 1_545
H(43) C(27) 3.442 1_545
H(43) C(29) 3.077 1_545
H(43) H(27) 3.042 1_545
H(43) H(29A) 2.988 1_545
H(43) H(29C) 3.266 1_545
H(44) O(3) 3.571 1_545
H(44) C(20) 3.133 1_545
H(44) C(21) 3.106 1_545
H(44) H(20) 2.678 1_545
H(44) H(21) 2.623 1_545
H(44) H(29B) 3.436 2_556
H(44) H(29C) 3.358 1_545
H(44) H(29C) 3.235 2_556
H(46) O(4) 2.724 1_655
H(46) C(50) 3.532 1_655
H(46) H(49A) 2.884 1_655
H(47) C(37) 3.405 1_655
H(47) H(37) 2.571 1_655
H(47) H(38) 3.403 1_655
H(18) H(12) 3.241 2_556
H(18) H(18) 2.728 2_556
H(19) O(5) 2.469 2_556
H(19) C(29) 3.524 2_566
H(19) C(50) 3.184 2_556
H(19) H(12) 2.751 2_556
H(19) H(29A) 2.584 2_566
H(20) O(2) 3.594 1_565
H(20) C(29) 2.967 2_566
H(20) C(44) 3.550 1_565
H(20) C(48) 3.437 2_656
H(20) H(44) 2.678 1_565
H(20) H(29A) 2.504 2_566
H(20) H(29B) 2.842 2_566
H(20) H(29C) 3.079 2_566
H(20) H(48A) 2.807 2_656
H(20) H(48C) 3.365 2_656
H(21) C(32) 3.581 1_655
H(21) C(33) 3.344 1_655
H(21) C(41) 3.578 2_567
H(21) C(44) 3.094 1_565
H(21) H(44) 2.623 1_565
H(21) H(32) 3.487 1_655
H(21) H(33) 3.082 1_655
H(21) H(40) 3.234 2_567
H(21) H(41) 3.025 2_567
H(22) C(38) 3.153 1_655
H(22) C(39) 2.934 1_655
H(22) H(38) 3.174 1_655
H(22) H(39) 2.784 1_655
H(22) H(41) 3.388 2_567
H(24) C(13) 3.094 2_556
H(24) C(50) 3.481 .
H(24) H(13) 2.435 2_556
H(25) C(13) 3.241 2_556
H(25) H(12) 3.553 2_556
H(25) H(13) 2.336 2_556
H(27) C(6) 3.590 2_567
H(27) C(7) 3.209 2_567
H(27) C(8) 3.291 2_567
H(27) H(43) 3.042 1_565
H(27) H(28) 3.021 2_567
H(27) H(35) 2.871 2_567
H(27) H(41) 2.972 2_567
H(27) H(49C) 3.528 1_565
H(28) C(27) 3.390 2_567
H(28) C(28) 3.565 2_567
H(28) C(35) 3.298 2_567
H(28) H(27) 3.021 2_567
H(28) H(28) 3.322 2_567
H(28) H(35) 2.359 2_567
H(28) H(39) 3.019 1_655
H(31) O(4) 2.649 .
H(31) C(15) 3.037 1_455
H(31) C(16) 3.239 1_455
H(31) C(50) 3.294 .
H(31) H(14) 3.449 2_556
H(31) H(15) 2.332 1_455
H(31) H(16) 2.755 1_455
H(32) C(14) 3.354 2_556
H(32) C(15) 3.155 1_455
H(32) C(16) 3.409 1_455
H(32) C(21) 3.455 1_455
H(32) H(13) 3.508 2_556
H(32) H(14) 2.478 2_556
H(32) H(15) 2.576 1_455
H(32) H(16) 3.058 1_455
H(32) H(21) 3.487 1_455
H(32) H(48C) 3.178 2_556
H(33) O(2) 2.809 1_465
H(33) C(48) 3.095 1_465
H(33) C(48) 3.526 2_556
H(33) H(21) 3.082 1_455
H(33) H(40) 3.539 2_467
H(33) H(48A) 2.949 1_465
H(33) H(48A) 2.998 2_556
H(33) H(48B) 2.984 1_465
H(33) H(48C) 3.366 2_556
H(34) C(39) 3.082 2_467
H(34) C(40) 3.180 2_467
H(34) C(49) 3.377 1_565
H(34) H(39) 2.583 2_467
H(34) H(40) 2.775 2_467
H(34) H(48B) 2.906 1_465
H(34) H(49A) 2.900 1_565
H(34) H(49B) 3.084 1_565
H(35) C(27) 3.348 2_567
H(35) C(28) 3.107 2_567
H(35) H(27) 2.871 2_567
H(35) H(28) 2.359 2_567
H(35) H(39) 2.972 2_467
H(35) H(40) 3.319 2_467
H(37) C(47) 3.521 1_455
H(37) H(16) 2.993 1_455
H(37) H(47) 2.571 1_455
H(37) H(37) 3.432 2_457
H(38) O(1) 3.527 2_457
H(38) N(1) 3.086 1_455
H(38) C(1) 2.934 1_455
H(38) C(2) 3.035 1_455
H(38) C(3) 3.135 1_455
H(38) C(4) 3.223 1_455
H(38) C(10) 3.472 1_455
H(38) H(16) 3.160 1_455
H(38) H(47) 3.403 1_455
H(38) H(22) 3.174 1_455
H(38) H(49B) 3.167 2_457
H(39) C(34) 3.129 2_467
H(39) C(35) 3.339 2_467
H(39) C(49) 3.270 2_457
H(39) H(22) 2.784 1_455
H(39) H(28) 3.019 1_455
H(39) H(34) 2.583 2_467
H(39) H(35) 2.972 2_467
H(39) H(49A) 3.188 2_457
H(39) H(49B) 2.524 2_457
H(40) C(33) 3.236 2_467
H(40) C(34) 2.755 2_467
H(40) C(35) 3.111 2_467
H(40) C(40) 3.104 2_467
H(40) C(41) 3.277 2_467
H(40) H(21) 3.234 2_567
H(40) H(33) 3.539 2_467
H(40) H(34) 2.775 2_467
H(40) H(35) 3.319 2_467
H(40) H(40) 2.917 2_467
H(40) H(41) 3.218 2_467
H(41) C(27) 3.476 2_567
H(41) H(21) 3.025 2_567
H(41) H(22) 3.388 2_567
H(41) H(27) 2.972 2_567
H(41) H(40) 3.218 2_467
H(29A) O(5) 3.138 1_565
H(29A) C(19) 3.119 2_566
H(29A) C(20) 3.078 2_566
H(29A) H(43) 2.988 1_565
H(29A) H(19) 2.584 2_566
H(29A) H(20) 2.504 2_566
H(29A) H(48A) 3.593 1_465
H(29A) H(48B) 3.499 1_465
H(29A) H(49A) 3.526 1_565
H(29A) H(49C) 3.140 1_565
H(29B) C(48) 3.383 1_465
H(29B) H(44) 3.436 2_556
H(29B) H(20) 2.842 2_566
H(29B) H(48A) 2.862 1_465
H(29B) H(48B) 3.001 1_465
H(29C) H(43) 3.266 1_565
H(29C) H(44) 3.358 1_565
H(29C) H(44) 3.235 2_556
H(29C) H(20) 3.079 2_566
H(29C) H(29C) 2.705 2_566
H(48A) O(2) 2.905 2_646
H(48A) C(48) 3.295 2_646
H(48A) H(20) 2.807 2_656
H(48A) H(33) 2.949 1_645
H(48A) H(33) 2.998 2_556
H(48A) H(29A) 3.593 1_645
H(48A) H(29B) 2.862 1_645
H(48A) H(48A) 2.738 2_646
H(48B) C(34) 3.567 1_645
H(48B) C(49) 3.495 1_655
H(48B) H(33) 2.984 1_645
H(48B) H(34) 2.906 1_645
H(48B) H(29A) 3.499 1_645
H(48B) H(29B) 3.001 1_645
H(48B) H(49A) 2.537 1_655
H(48C) C(50) 3.589 1_655
H(48C) H(20) 3.365 2_656
H(48C) H(32) 3.178 2_556
H(48C) H(33) 3.366 2_556
H(49A) O(3) 3.546 1_545
H(49A) O(4) 2.996 .
H(49A) O(5) 2.728 .
H(49A) C(48) 3.483 1_455
H(49A) C(50) 3.377 .
H(49A) H(46) 2.884 1_455
H(49A) H(34) 2.900 1_545
H(49A) H(39) 3.188 2_457
H(49A) H(29A) 3.526 1_545
H(49A) H(48B) 2.537 1_455
H(49B) C(38) 3.538 2_457
H(49B) C(39) 3.217 2_457
H(49B) H(34) 3.084 1_545
H(49B) H(38) 3.167 2_457
H(49B) H(39) 2.524 2_457
H(49C) O(3) 2.818 1_545
H(49C) O(5) 2.710 .
H(49C) C(29) 3.438 1_545
H(49C) H(27) 3.528 1_545
H(49C) H(29A) 3.140 1_545

loop_
_geom_torsion_atom_site_label_1
_geom_torsion_atom_site_label_2
_geom_torsion_atom_site_label_3
_geom_torsion_atom_site_label_4
_geom_torsion
_geom_torsion_site_symmetry_1
_geom_torsion_site_symmetry_3
_geom_torsion_site_symmetry_4
O(1) Sn(1) N(1) C(1) -87.83(13) . . .
O(1) Sn(1) N(1) C(4) 89.76(13) . . .
N(1) Sn(1) O(1) C(49) 96.7(2) . . .
O(1) Sn(1) N(1) C(1) -92.17(13) . 2_557 2_557
O(1) Sn(1) N(1) C(4) 90.24(13) . 2_557 2_557
N(1) Sn(1) O(1) C(49) -83.3(2) 2_557 . .
O(1) Sn(1) N(2) C(9) 98.11(13) . . .
O(1) Sn(1) N(2) C(6) -97.78(14) . . 2_557
N(2) Sn(1) O(1) C(49) 6.7(2) . . .
O(1) Sn(1) N(2) C(9) 81.89(13) . 2_557 2_557
O(1) Sn(1) N(2) C(6) -82.22(14) . 2_557 .
N(2) Sn(1) O(1) C(49) -173.3(2) 2_557 . .
O(1) Sn(1) N(1) C(1) 92.17(13) 2_557 . .
O(1) Sn(1) N(1) C(4) -90.24(13) 2_557 . .
N(1) Sn(1) O(1) C(49) 83.3(2) . 2_557 2_557
O(1) Sn(1) N(1) C(1) 87.83(13) 2_557 2_557 2_557
O(1) Sn(1) N(1) C(4) -89.76(13) 2_557 2_557 2_557
N(1) Sn(1) O(1) C(49) -96.7(2) 2_557 2_557 2_557
O(1) Sn(1) N(2) C(9) -81.89(13) 2_557 . .
O(1) Sn(1) N(2) C(6) 82.22(14) 2_557 . 2_557
N(2) Sn(1) O(1) C(49) 173.3(2) . 2_557 2_557
O(1) Sn(1) N(2) C(9) -98.11(13) 2_557 2_557 2_557
O(1) Sn(1) N(2) C(6) 97.78(14) 2_557 2_557 .
N(2) Sn(1) O(1) C(49) -6.7(2) 2_557 2_557 2_557
N(1) Sn(1) N(2) C(9) 8.40(13) . . .
N(1) Sn(1) N(2) C(6) 172.52(13) . . 2_557
N(2) Sn(1) N(1) C(1) 5.40(13) . . .
N(2) Sn(1) N(1) C(4) -177.01(13) . . .
N(1) Sn(1) N(2) C(9) 171.60(13) . 2_557 2_557
N(1) Sn(1) N(2) C(6) 7.48(13) . 2_557 .
N(2) Sn(1) N(1) C(1) -174.60(13) 2_557 . .
N(2) Sn(1) N(1) C(4) 2.99(13) 2_557 . .
N(1) Sn(1) N(2) C(9) -171.60(13) 2_557 . .
N(1) Sn(1) N(2) C(6) -7.48(13) 2_557 . 2_557
N(2) Sn(1) N(1) C(1) 174.60(13) . 2_557 2_557
N(2) Sn(1) N(1) C(4) -2.99(13) . 2_557 2_557
N(1) Sn(1) N(2) C(9) -8.40(13) 2_557 2_557 2_557
N(1) Sn(1) N(2) C(6) -172.52(13) 2_557 2_557 .
N(2) Sn(1) N(1) C(1) -5.40(13) 2_557 2_557 2_557
N(2) Sn(1) N(1) C(4) 177.01(13) 2_557 2_557 2_557
C(48) O(2) C(45) C(44) 173.2(2) . . .
C(48) O(2) C(45) C(46) -5.8(3) . . .
C(29) O(3) C(26) C(25) -0.4(3) . . .
C(29) O(3) C(26) C(27) -179.0(2) . . .
Sn(1) N(1) C(1) C(2) 176.12(10) . . .
Sn(1) N(1) C(1) C(10) -9.6(2) . . .
Sn(1) N(1) C(4) C(3) -179.57(10) . . .
Sn(1) N(1) C(4) C(5) -4.9(2) . . .
C(1) N(1) C(4) C(3) -1.64(18) . . .
C(1) N(1) C(4) C(5) 173.00(15) . . .
C(4) N(1) C(1) C(2) -1.80(18) . . .
C(4) N(1) C(1) C(10) 172.46(15) . . .
Sn(1) N(2) C(6) C(5) 17.5(2) . 2_557 2_557
Sn(1) N(2) C(6) C(7) -162.33(10) . 2_557 2_557
Sn(1) N(2) C(9) C(10) -20.3(2) . . .
Sn(1) N(2) C(9) C(8) 162.05(10) . . 2_557
C(6) N(2) C(9) C(10) 173.47(15) 2_557 . .
C(6) N(2) C(9) C(8) -4.22(17) 2_557 . 2_557
C(9) N(2) C(6) C(5) -176.32(15) . 2_557 2_557
C(9) N(2) C(6) C(7) 3.81(17) . 2_557 2_557
N(1) C(1) C(2) C(3) 4.71(19) . . .
N(1) C(1) C(2) C(11) -176.02(17) . . .
N(1) C(1) C(10) C(9) -0.9(2) . . .
N(1) C(1) C(10) C(42) 174.01(15) . . .
C(2) C(1) C(10) C(9) 172.28(16) . . .
C(2) C(1) C(10) C(42) -12.8(2) . . .
C(10) C(1) C(2) C(3) -169.38(16) . . .
C(10) C(1) C(2) C(11) 9.9(2) . . .
C(1) C(2) C(3) C(4) -5.61(19) . . .
C(1) C(2) C(3) C(17) 172.64(15) . . .
C(1) C(2) C(11) C(12) 71.8(2) . . .
C(1) C(2) C(11) C(16) -112.2(2) . . .
C(3) C(2) C(11) C(12) -109.0(2) . . .
C(3) C(2) C(11) C(16) 67.0(2) . . .
C(11) C(2) C(3) C(4) 175.05(15) . . .
C(11) C(2) C(3) C(17) -6.7(2) . . .
C(2) C(3) C(4) N(1) 4.63(18) . . .
C(2) C(3) C(4) C(5) -169.91(16) . . .
C(2) C(3) C(17) C(18) 67.9(2) . . .
C(2) C(3) C(17) C(22) -105.5(2) . . .
C(4) C(3) C(17) C(18) -114.4(2) . . .
C(4) C(3) C(17) C(22) 72.3(2) . . .
C(17) C(3) C(4) N(1) -173.39(17) . . .
C(17) C(3) C(4) C(5) 12.1(2) . . .
N(1) C(4) C(5) C(6) -4.2(2) . . .
N(1) C(4) C(5) C(23) 173.94(14) . . .
C(3) C(4) C(5) C(6) 169.48(16) . . .
C(3) C(4) C(5) C(23) -12.4(2) . . .
C(4) C(5) C(6) N(2) 16.6(2) . . 2_557
C(4) C(5) C(6) C(7) -163.24(16) . . .
C(4) C(5) C(23) C(24) 78.9(2) . . .
C(4) C(5) C(23) C(28) -103.2(2) . . .
C(6) C(5) C(23) C(24) -102.7(2) . . .
C(6) C(5) C(23) C(28) 75.1(2) . . .
C(23) C(5) C(6) N(2) -161.56(15) . . 2_557
C(23) C(5) C(6) C(7) 18.6(2) . . .
N(2) C(6) C(7) C(8) 1.86(18) 2_557 . .
N(2) C(6) C(7) C(30) -164.54(16) 2_557 . .
C(5) C(6) C(7) C(8) -178.27(15) . . .
C(5) C(6) C(7) C(30) 15.3(2) . . .
C(6) C(7) C(8) C(36) -168.58(16) . . .
C(6) C(7) C(8) C(9) 0.70(18) . . 2_557
C(6) C(7) C(30) C(31) 83.4(2) . . .
C(6) C(7) C(30) C(35) -101.6(2) . . .
C(8) C(7) C(30) C(31) -81.2(2) . . .
C(8) C(7) C(30) C(35) 93.9(2) . . .
C(30) C(7) C(8) C(36) -1.0(2) . . .
C(30) C(7) C(8) C(9) 168.24(15) . . 2_557
C(7) C(8) C(9) N(2) -3.02(18) . 2_557 2_557
C(7) C(8) C(9) C(10) 174.67(15) . 2_557 2_557
C(7) C(8) C(36) C(37) 101.5(2) . . .
C(7) C(8) C(36) C(41) -74.1(2) . . .
C(9) C(8) C(36) C(37) -65.5(2) 2_557 . .
C(9) C(8) C(36) C(41) 118.9(2) 2_557 . .
C(36) C(8) C(9) N(2) 165.60(16) . 2_557 2_557
C(36) C(8) C(9) C(10) -16.7(2) . 2_557 2_557
N(2) C(9) C(10) C(1) 17.5(2) . . .
N(2) C(9) C(10) C(42) -157.55(15) . . .
C(8) C(9) C(10) C(1) -165.23(16) 2_557 . .
C(8) C(9) C(10) C(42) 19.7(2) 2_557 . .
C(1) C(10) C(42) C(43) -103.7(2) . . .
C(1) C(10) C(42) C(47) 75.3(2) . . .
C(9) C(10) C(42) C(43) 71.8(2) . . .
C(9) C(10) C(42) C(47) -109.2(2) . . .
C(2) C(11) C(12) C(13) 178.4(2) . . .
C(2) C(11) C(16) C(15) -179.0(2) . . .
C(12) C(11) C(16) C(15) -2.8(3) . . .
C(16) C(11) C(12) C(13) 2.3(3) . . .
C(11) C(12) C(13) C(14) -0.5(3) . . .
C(12) C(13) C(14) C(15) -0.9(4) . . .
C(13) C(14) C(15) C(16) 0.4(4) . . .
C(14) C(15) C(16) C(11) 1.5(3) . . .
C(3) C(17) C(18) C(19) -173.6(2) . . .
C(3) C(17) C(22) C(21) 173.2(2) . . .
C(18) C(17) C(22) C(21) -0.2(3) . . .
C(22) C(17) C(18) C(19) -0.2(3) . . .
C(17) C(18) C(19) C(20) 0.6(4) . . .
C(18) C(19) C(20) C(21) -0.7(4) . . .
C(19) C(20) C(21) C(22) 0.3(4) . . .
C(20) C(21) C(22) C(17) 0.1(3) . . .
C(5) C(23) C(24) C(25) 176.9(2) . . .
C(5) C(23) C(28) C(27) -177.2(2) . . .
C(24) C(23) C(28) C(27) 0.7(3) . . .
C(28) C(23) C(24) C(25) -1.0(3) . . .
C(23) C(24) C(25) C(26) -0.7(3) . . .
C(24) C(25) C(26) O(3) -176.0(2) . . .
C(24) C(25) C(26) C(27) 2.6(3) . . .
O(3) C(26) C(27) C(28) 175.9(2) . . .
C(25) C(26) C(27) C(28) -2.8(3) . . .
C(26) C(27) C(28) C(23) 1.1(3) . . .
C(7) C(30) C(31) C(32) 176.0(2) . . .
C(7) C(30) C(35) C(34) -177.6(2) . . .
C(31) C(30) C(35) C(34) -2.6(3) . . .
C(35) C(30) C(31) C(32) 0.8(3) . . .
C(30) C(31) C(32) C(33) 1.1(3) . . .
C(31) C(32) C(33) C(34) -1.2(4) . . .
C(32) C(33) C(34) C(35) -0.7(4) . . .
C(33) C(34) C(35) C(30) 2.6(3) . . .
C(8) C(36) C(37) C(38) -176.4(2) . . .
C(8) C(36) C(41) C(40) 176.0(2) . . .
C(37) C(36) C(41) C(40) 0.4(4) . . .
C(41) C(36) C(37) C(38) -0.7(4) . . .
C(36) C(37) C(38) C(39) 0.9(4) . . .
C(37) C(38) C(39) C(40) -0.8(5) . . .
C(38) C(39) C(40) C(41) 0.4(5) . . .
C(39) C(40) C(41) C(36) -0.2(4) . . .
C(10) C(42) C(43) C(44) 176.5(2) . . .
C(10) C(42) C(47) C(46) -177.3(2) . . .
C(43) C(42) C(47) C(46) 1.7(3) . . .
C(47) C(42) C(43) C(44) -2.6(3) . . .
C(42) C(43) C(44) C(45) 1.5(3) . . .
C(43) C(44) C(45) O(2) -178.5(2) . . .
C(43) C(44) C(45) C(46) 0.6(3) . . .
O(2) C(45) C(46) C(47) 177.5(2) . . .
C(44) C(45) C(46) C(47) -1.5(3) . . .
C(45) C(46) C(47) C(42) 0.3(3) . . .
